data_4002880
loop_
_publ_author_name
'd&#x2019;Aquino, Andrea I.'
'Kean, Zachary S.'
'Mirkin, Chad A.'

_publ_section_title
;
 Infinite Coordination Polymer Particles Composed of Stimuli-Responsive
 Coordination Complex Subunits
;
_journal_issue 24
_journal_name_full 'Chemistry of Materials'
_journal_page_first 10284
_journal_paper_doi 10.1021/acs.chemmater.7b03638
_journal_volume 29
_journal_year 2017
_chemical_formula_moiety 'C72 H60 N6 P2 Pd S2, C4 H10 O, 2(B F4)'
_chemical_formula_sum 'C76 H70 B2 F8 N6 O P2 Pd S2'
_chemical_formula_weight 1489.46
_chemical_name_systematic
;
 ?
;
_space_group_crystal_system monoclinic
_space_group_IT_number 14
_space_group_name_Hall '-P 2ybc'
_space_group_name_H-M_alt 'P 1 21/c 1'
_symmetry_space_group_name_Hall '-P 2ybc'
_symmetry_space_group_name_H-M 'P 1 21/c 1'
_atom_sites_solution_hydrogens geom
_atom_sites_solution_primary direct
_audit_creation_date 2016-06-06
_audit_creation_method
;
Olex2 1.2
(compiled 2016.02.19 svn.r3266 for OlexSys, GUI svn.r5155)
;
_cell_angle_alpha 90
_cell_angle_beta 92.515(4)
_cell_angle_gamma 90
_cell_formula_units_Z 4
_cell_length_a 9.5073(5)
_cell_length_b 35.1644(18)
_cell_length_c 21.6818(11)
_cell_measurement_reflns_used 9893
_cell_measurement_temperature 150(2)
_cell_measurement_theta_max 68.076
_cell_measurement_theta_min 4.271
_cell_volume 7241.6(6)
_computing_cell_refinement 'SAINT V8.34A (Bruker, 2013)'
_computing_data_collection 'APEX2 V2014.11-0 (Bruker, 2014)'
_computing_data_reduction 'Bruker SAINT'
_computing_molecular_graphics 'Olex2 (Dolomanov et al., 2009)'
_computing_publication_material 'Olex2 (Dolomanov et al., 2009)'
_computing_structure_refinement 'ShelXL (Sheldrick, 2015)'
_computing_structure_solution 'XT (Sheldrick, 2015)'
_diffrn_ambient_temperature 149.99
_diffrn_detector_area_resol_mean 8
_diffrn_measured_fraction_theta_full 0.980
_diffrn_measured_fraction_theta_max 0.970
_diffrn_measurement_device_type 'Bruker Kappa APEX CCD area detector'
_diffrn_measurement_method '\w and \f scans'
_diffrn_radiation_monochromator 'MX optics'
_diffrn_radiation_type CuK\a
_diffrn_radiation_wavelength 1.54178
_diffrn_reflns_av_R_equivalents 0.0642
_diffrn_reflns_av_unetI/netI 0.0719
_diffrn_reflns_Laue_measured_fraction_full 0.980
_diffrn_reflns_Laue_measured_fraction_max 0.970
_diffrn_reflns_limit_h_max 10
_diffrn_reflns_limit_h_min -11
_diffrn_reflns_limit_k_max 40
_diffrn_reflns_limit_k_min -42
_diffrn_reflns_limit_l_max 26
_diffrn_reflns_limit_l_min -18
_diffrn_reflns_number 34154
_diffrn_reflns_point_group_measured_fraction_full 0.980
_diffrn_reflns_point_group_measured_fraction_max 0.970
_diffrn_reflns_theta_full 67.679
_diffrn_reflns_theta_max 68.317
_diffrn_reflns_theta_min 2.513
_diffrn_source microsource
_exptl_absorpt_coefficient_mu 3.601
_exptl_absorpt_correction_T_max 0.7531
_exptl_absorpt_correction_T_min 0.5720
_exptl_absorpt_correction_type multi-scan
_exptl_absorpt_process_details
;
SADABS-2014/5 (Bruker,2014/5) was used for absorption correction.
wR2(int) was 0.0934 before and 0.0593 after correction.
The Ratio of minimum to maximum transmission is 0.7595.
The \l/2 correction factor is Not present.
;
_exptl_crystal_colour colourless
_exptl_crystal_colour_primary colourless
_exptl_crystal_density_diffrn 1.366
_exptl_crystal_description plate
_exptl_crystal_F_000 3064
_exptl_crystal_size_max 0.259
_exptl_crystal_size_mid 0.095
_exptl_crystal_size_min 0.006
_refine_diff_density_max 0.939
_refine_diff_density_min -0.938
_refine_diff_density_rms 0.089
_refine_ls_extinction_method none
_refine_ls_goodness_of_fit_ref 1.050
_refine_ls_hydrogen_treatment constr
_refine_ls_matrix_type full
_refine_ls_number_parameters 1033
_refine_ls_number_reflns 12892
_refine_ls_number_restraints 534
_refine_ls_restrained_S_all 1.139
_refine_ls_R_factor_all 0.0803
_refine_ls_R_factor_gt 0.0605
_refine_ls_shift/su_max 0.002
_refine_ls_shift/su_mean 0.000
_refine_ls_structure_factor_coef Fsqd
_refine_ls_weighting_details 'w=1/[\s^2^(Fo^2^)+(0.0858P)^2^+5.0173P] where P=(Fo^2^+2Fc^2^)/3'
_refine_ls_weighting_scheme calc
_refine_ls_wR_factor_gt 0.1515
_refine_ls_wR_factor_ref 0.1607
_reflns_Friedel_coverage 0.000
_reflns_number_gt 9935
_reflns_number_total 12892
_reflns_threshold_expression 'I > 2\s(I)'
_cod_data_source_file cm7b03638_si_002.cif
_cod_data_source_block cx0777
_cod_depositor_comments 'Adding full bibliography for 4002880.cif.'
_cod_database_code 4002880
_shelxl_version_number 2013-4
_shelx_space_group_comment
;
The symmetry employed for this shelxl refinement is uniquely defined
by the following loop, which should always be used as a source of
symmetry information in preference to the above space-group names.
They are only intended as comments.
;
_shelx_estimated_absorpt_t_max 0.979
_shelx_estimated_absorpt_t_min 0.456
_olex2_refinement_description
;
1. Fixed Uiso
 At 1.2 times of:
  All C(H) groups, All C(H,H) groups
 At 1.5 times of:
  All C(H,H,H) groups
2. Restrained distances
 C18-C17 \\sim C21A-C20A \\sim C17-C16 \\sim C21A-C16 \\sim C17A-C16 \\sim
C21-C16 \\sim C21-C20 ~
 C18A-C17A \\sim C20-C19 \\sim C19-C18A \\sim C20A-C19 \\sim C19-C18
 with sigma of 0.01
 C64-C63 \\sim C64A-C63A \\sim C65-C64 \\sim C65A-C64A \\sim C66-C65 \\sim
C66A-C65A \\sim C67-C66 ~
 C67A-C66A
 with sigma of 0.01
 N5-C63 \\sim N5A-C63A \\sim N5-C67 \\sim N5A-C67A
 with sigma of 0.01
 C63-C61 \\sim C63A-C61
 with sigma of 0.01
 F5A-B2 \\sim F8-B2 \\sim F8A-B2 \\sim F6A-B2 \\sim F6-B2 \\sim F5-B2 \\sim
F7-B2
 with sigma of 0.005
3. Rigid bond restraints
 C17, C17A, C18, C18A, C20, C20A, C21, C21A
 with sigma for 1-2 distances of 0.01 and sigma for 1-3 distances of 0.01
 C28, C28A, C29, C29A, C30, C30A
 with sigma for 1-2 distances of 0.01 and sigma for 1-3 distances of 0.01
 N5, N5A, C63, C63A, C64, C64A, C65, C65A, C66, C66A, C67, C67A
 with sigma for 1-2 distances of 0.01 and sigma for 1-3 distances of 0.01
 F5, F5A, F6, F6A, F8, F8A
 with sigma for 1-2 distances of 0.01 and sigma for 1-3 distances of 0.01
4. Uiso/Uaniso restraints and constraints
C17 \\sim C17A \\sim C18 \\sim C18A \\sim C20 \\sim C20A \\sim C21 \\sim C21A:
within 2A with sigma of 0.04 and sigma for terminal atoms of 0.08
C28 \\sim C28A \\sim C29 \\sim C29A \\sim C30 \\sim C30A: within 2A with sigma
of 0.04 and sigma for terminal atoms of 0.08
N5 \\sim N5A \\sim C63 \\sim C63A \\sim C64 \\sim C64A \\sim C65 \\sim C65A
\\sim C66 \\sim C66A \\sim C67 \\sim C67A: within 2A with sigma of 0.04 and
sigma for terminal atoms of 0.08
F5 \\sim F5A \\sim F6 \\sim F6A \\sim F8 \\sim F8A: within 2A with sigma of
0.04 and sigma for terminal atoms of 0.08
5. Others
 Sof(C17A)=Sof(H17A)=Sof(C18A)=Sof(H18A)=Sof(C20A)=Sof(H20A)=Sof(C21A)=
 Sof(H21A)=1-FVAR(1)
 Sof(C17)=Sof(H17)=Sof(C18)=Sof(H18)=Sof(C20)=Sof(H20)=Sof(C21)=Sof(H21)=FVAR(1)
 Sof(C28A)=Sof(H28A)=Sof(C29A)=Sof(H29A)=Sof(C30A)=Sof(H30A)=Sof(H31A)=1-FVAR(2)
 Sof(C28)=Sof(H28)=Sof(C29)=Sof(H29)=Sof(C30)=Sof(H30)=Sof(H31)=FVAR(2)
 Sof(N5A)=Sof(C63A)=Sof(C64A)=Sof(H64A)=Sof(C65A)=Sof(H65A)=Sof(C66A)=
 Sof(H66A)=Sof(C67A)=Sof(H67A)=1-FVAR(3)
 Sof(C63)=Sof(C64)=Sof(H64)=Sof(C65)=Sof(H65)=Sof(C66)=Sof(H66)=Sof(C67)=
 Sof(H67)=Sof(N5)=FVAR(3)
 Sof(F5A)=Sof(F6A)=Sof(F8A)=1-FVAR(4)
 Sof(F5)=Sof(F6)=Sof(F8)=FVAR(4)
6.a Secondary CH2 refined with riding coordinates:
 C13(H13A,H13B), C14(H14A,H14B), C15(H15A,H15B), C49(H49A,H49B), C50(H50A,
 H50B), C51(H51A,H51B), C74(H74A,H74B), C75(H75A,H75B)
6.b Aromatic/amide H refined with riding coordinates:
 C2(H2), C3(H3), C4(H4), C5(H5), C6(H6), C8(H8), C9(H9), C10(H10), C11(H11),
 C12(H12), C17(H17), C17A(H17A), C18(H18), C18A(H18A), C20(H20), C20A(H20A),
 C21(H21), C21A(H21A), C23(H23), C26(H26), C28(H28), C28A(H28A), C29(H29),
 C29A(H29A), C30(H30), C30A(H30A), C31(H31), C31(H31A), C33(H33), C34(H34),
 C35(H35), C36(H36), C38(H38), C39(H39), C40(H40), C41(H41), C42(H42), C44(H44),
  C45(H45), C46(H46), C47(H47), C48(H48), C53(H53), C54(H54), C56(H56),
 C57(H57), C59(H59), C62(H62), C64(H64), C65(H65), C66(H66), C67(H67),
 C64A(H64A), C65A(H65A), C66A(H66A), C67A(H67A), C72(H72), C71(H71), C70(H70),
 C69(H69)
6.c Idealised Me refined as rotating group:
 C73(H73A,H73B,H73C), C76(H76A,H76B,H76C)
;
_smtbx_masks_special_details
;
The solvent masking procedure as implemented in Olex2 was used to remove the
electronic contribution of solvent molecules from the refinement.  As the exact
solvent content is not known, only the atoms used in the refinement model are
reported in the formula here.

Total solvent accessible volume / cell = 426.5 Ang^3^ [5.9%]
Total electron count / cell = 73.8
;
_olex2_date_sample_data_collection 2016-06-03
_olex2_date_sample_submission 2016-05-31
_olex2_diffrn_ambient_temperature_device 'Oxford Cryosystems'
_olex2_exptl_crystal_mounting_method 'The crystal was mounted on a glass fibre in Paratone oil'
_olex2_submission_original_sample_id cx0777
_olex2_submission_special_instructions 'No special instructions were received'

loop_
_space_group_symop_operation_xyz
'x, y, z'
'-x, y+1/2, -z+1/2'
'-x, -y, -z'
'x, -y-1/2, z-1/2'

loop_
_atom_site_label
_atom_site_type_symbol
_atom_site_fract_x
_atom_site_fract_y
_atom_site_fract_z
_atom_site_U_iso_or_equiv
_atom_site_adp_type
_atom_site_occupancy
_atom_site_site_symmetry_order
_atom_site_calc_flag
_atom_site_refinement_flags_posn
_atom_site_refinement_flags_adp
_atom_site_refinement_flags_occupancy
_atom_site_disorder_assembly
_atom_site_disorder_group
Pd1 Pd 0.93352(3) 0.70631(2) 0.66046(2) 0.02763(11) Uani 1 1 d . . . . .
S1 S 0.86275(11) 0.65867(3) 0.58771(5) 0.0366(2) Uani 1 1 d . . . . .
S2 S 1.10285(11) 0.73207(3) 0.59421(5) 0.0336(2) Uani 1 1 d . . . . .
P1 P 0.74054(11) 0.68754(3) 0.71266(5) 0.0324(2) Uani 1 1 d . . . . .
P2 P 1.01160(11) 0.75059(3) 0.73054(5) 0.0300(2) Uani 1 1 d . . . . .
N1 N 0.3691(4) 0.51775(12) 0.28846(19) 0.0419(9) Uani 1 1 d . . . . .
N2 N 0.1776(6) 0.46772(18) 0.3403(3) 0.0713(15) Uani 1 1 d . . . . .
N3 N 0.5692(7) 0.55839(15) 0.1688(2) 0.0702(16) Uani 1 1 d . . . . .
N4 N 1.0688(7) 0.56983(16) 0.2536(3) 0.0793(19) Uani 1 1 d . . . . .
N5A N 0.8580(15) 0.5183(4) 0.3675(8) 0.075(4) Uani 0.60(2) 1 d D U P A 2
C1 C 0.6426(4) 0.72005(15) 0.7596(2) 0.0382(10) Uani 1 1 d . . . . .
C2 C 0.6014(5) 0.75477(16) 0.7347(3) 0.0456(12) Uani 1 1 d . . . . .
H2 H 0.6221 0.7610 0.6935 0.055 Uiso 1 1 calc R . . . .
C3 C 0.5292(5) 0.78052(18) 0.7708(3) 0.0549(14) Uani 1 1 d . . . . .
H3 H 0.5020 0.8046 0.7545 0.066 Uiso 1 1 calc R . . . .
C4 C 0.4972(6) 0.7706(2) 0.8309(3) 0.0638(17) Uani 1 1 d . . . . .
H4 H 0.4485 0.7881 0.8557 0.077 Uiso 1 1 calc R . . . .
C5 C 0.5358(6) 0.7360(2) 0.8541(3) 0.0581(15) Uani 1 1 d . . . . .
H5 H 0.5120 0.7293 0.8948 0.070 Uiso 1 1 calc R . . . .
C6 C 0.6094(5) 0.71040(18) 0.8191(2) 0.0498(13) Uani 1 1 d . . . . .
H6 H 0.6369 0.6864 0.8359 0.060 Uiso 1 1 calc R . . . .
C7 C 0.7739(5) 0.64494(14) 0.7580(2) 0.0371(10) Uani 1 1 d . . . . .
C8 C 0.9073(5) 0.63666(14) 0.7813(2) 0.0410(11) Uani 1 1 d . . . . .
H8 H 0.9823 0.6538 0.7745 0.049 Uiso 1 1 calc R . . . .
C9 C 0.9330(6) 0.60367(17) 0.8142(3) 0.0522(13) Uani 1 1 d . . . . .
H9 H 1.0251 0.5983 0.8307 0.063 Uiso 1 1 calc R . . . .
C10 C 0.8248(7) 0.57852(17) 0.8233(3) 0.0566(14) Uani 1 1 d . . . . .
H10 H 0.8427 0.5557 0.8456 0.068 Uiso 1 1 calc R . . . .
C11 C 0.6908(7) 0.58637(18) 0.8001(3) 0.0603(16) Uani 1 1 d . . . . .
H11 H 0.6166 0.5690 0.8067 0.072 Uiso 1 1 calc R . . . .
C12 C 0.6638(5) 0.61923(17) 0.7674(2) 0.0493(13) Uani 1 1 d . . . . .
H12 H 0.5713 0.6245 0.7513 0.059 Uiso 1 1 calc R . . . .
C13 C 0.6190(5) 0.67353(16) 0.6489(2) 0.0434(12) Uani 1 1 d . . . . .
H13A H 0.5312 0.6632 0.6652 0.052 Uiso 1 1 calc R . . . .
H13B H 0.5945 0.6959 0.6228 0.052 Uiso 1 1 calc R . . . .
C14 C 0.6905(6) 0.64357(15) 0.6112(2) 0.0497(13) Uani 1 1 d . . . . .
H14A H 0.6303 0.6377 0.5739 0.060 Uiso 1 1 calc R . . . .
H14B H 0.7007 0.6200 0.6359 0.060 Uiso 1 1 calc R . . . .
C15 C 0.8172(6) 0.68259(19) 0.5148(2) 0.0522(14) Uani 1 1 d . . . . .
H15A H 0.7551 0.7046 0.5219 0.063 Uiso 1 1 calc R . . . .
H15B H 0.9033 0.6919 0.4956 0.063 Uiso 1 1 calc R . . . .
C16 C 0.7422(5) 0.65396(19) 0.4731(2) 0.0623(18) Uani 1 1 d D . . . .
C17 C 0.5935(7) 0.6595(3) 0.4656(4) 0.047(2) Uani 0.575(7) 1 d D U P B 1
H17 H 0.5457 0.6801 0.4837 0.057 Uiso 0.575(7) 1 calc R . P B 1
C17A C 0.6792(11) 0.6607(3) 0.4176(3) 0.040(3) Uani 0.425(7) 1 d D U P B 2
H17A H 0.6842 0.6863 0.4038 0.048 Uiso 0.425(7) 1 calc R . P B 2
C18 C 0.5243(9) 0.6316(2) 0.4288(4) 0.050(2) Uani 0.575(7) 1 d D U P B 1
H18 H 0.4246 0.6329 0.4238 0.060 Uiso 0.575(7) 1 calc R . P B 1
C18A C 0.6091(11) 0.6365(2) 0.3780(4) 0.041(3) Uani 0.425(7) 1 d D U P B 2
H18A H 0.5720 0.6444 0.3387 0.050 Uiso 0.425(7) 1 calc R . P B 2
C19 C 0.5963(5) 0.60095(17) 0.3981(2) 0.0567(16) Uani 1 1 d D . . . .
C20 C 0.7375(7) 0.6069(3) 0.3997(4) 0.049(2) Uani 0.575(7) 1 d D U P B 1
H20 H 0.7897 0.5917 0.3726 0.059 Uiso 0.575(7) 1 calc R . P B 1
C20A C 0.6797(10) 0.5845(3) 0.4469(4) 0.039(3) Uani 0.425(7) 1 d D U P B 2
H20A H 0.6862 0.5580 0.4551 0.046 Uiso 0.425(7) 1 calc R . P B 2
C21 C 0.8137(8) 0.6323(2) 0.4355(4) 0.048(2) Uani 0.575(7) 1 d D U P B 1
H21 H 0.9131 0.6343 0.4334 0.057 Uiso 0.575(7) 1 calc R . P B 1
C21A C 0.7517(12) 0.6130(2) 0.4815(6) 0.058(4) Uani 0.425(7) 1 d D U P B 2
H21A H 0.8137 0.6045 0.5141 0.070 Uiso 0.425(7) 1 calc R . P B 2
C22 C 0.5187(5) 0.57251(17) 0.3592(2) 0.0477(12) Uani 1 1 d . . . . .
C23 C 0.4258(5) 0.5474(2) 0.3858(2) 0.0546(15) Uani 1 1 d . . . . .
H23 H 0.4120 0.5486 0.4289 0.066 Uiso 1 1 calc R . . . .
C24 C 0.3536(5) 0.52083(16) 0.3497(2) 0.0433(11) Uani 1 1 d . . . . .
C25 C 0.4580(5) 0.54178(14) 0.2626(2) 0.0406(11) Uani 1 1 d . . . . .
C26 C 0.5332(5) 0.56932(15) 0.2955(2) 0.0431(11) Uani 1 1 d . . . . .
H26 H 0.5944 0.5860 0.2750 0.052 Uiso 1 1 calc R . . . .
C27 C 0.2519(5) 0.49409(16) 0.3768(3) 0.0467(12) Uani 1 1 d . . . . .
C28 C 0.2097(19) 0.5023(6) 0.4316(10) 0.032(3) Uani 0.42(3) 1 d . U P C 1
H28 H 0.2535 0.5219 0.4558 0.038 Uiso 0.42(3) 1 calc R . P C 1
C28A C 0.2520(19) 0.4933(4) 0.4394(7) 0.039(3) Uani 0.58(3) 1 d . U P C 2
H28A H 0.3103 0.5101 0.4636 0.047 Uiso 0.58(3) 1 calc R . P C 2
C29 C 0.101(2) 0.4819(5) 0.4528(8) 0.053(4) Uani 0.42(3) 1 d . U P C 1
H29 H 0.0708 0.4870 0.4931 0.064 Uiso 0.42(3) 1 calc R . P C 1
C29A C 0.1694(19) 0.4689(4) 0.4657(6) 0.062(4) Uani 0.58(3) 1 d . U P C 2
H29A H 0.1676 0.4692 0.5095 0.075 Uiso 0.58(3) 1 calc R . P C 2
C30 C 0.034(2) 0.4547(7) 0.4194(9) 0.059(4) Uani 0.42(3) 1 d . U P C 1
H30 H -0.0486 0.4432 0.4343 0.071 Uiso 0.42(3) 1 calc R . P C 1
C30A C 0.0848(18) 0.4425(4) 0.4343(9) 0.063(4) Uani 0.58(3) 1 d . U P C 2
H30A H 0.0316 0.4243 0.4557 0.075 Uiso 0.58(3) 1 calc R . P C 2
C31 C 0.0810(6) 0.44420(17) 0.3665(3) 0.0600(16) Uani 1 1 d . . . . .
H31 H 0.0503 0.4213 0.3470 0.072 Uiso 0.42(3) 1 calc R . P C 1
H31A H 0.0152 0.4298 0.3420 0.072 Uiso 0.58(3) 1 calc R . P C 2
C32 C 0.4717(6) 0.53762(14) 0.1948(2) 0.0451(12) Uani 1 1 d . . . . .
C33 C 0.3855(7) 0.51314(18) 0.1609(3) 0.0601(15) Uani 1 1 d . . . . .
H33 H 0.3151 0.4989 0.1804 0.072 Uiso 1 1 calc R . . . .
C34 C 0.4032(9) 0.5096(2) 0.0977(3) 0.077(2) Uani 1 1 d . . . . .
H34 H 0.3472 0.4923 0.0735 0.092 Uiso 1 1 calc R . . . .
C35 C 0.5023(9) 0.5315(2) 0.0713(3) 0.081(2) Uani 1 1 d . . . . .
H35 H 0.5165 0.5300 0.0283 0.097 Uiso 1 1 calc R . . . .
C36 C 0.5799(10) 0.5554(2) 0.1077(3) 0.088(3) Uani 1 1 d . . . . .
H36 H 0.6467 0.5711 0.0886 0.106 Uiso 1 1 calc R . . . .
C37 C 0.9162(5) 0.79477(13) 0.7191(2) 0.0341(9) Uani 1 1 d . . . . .
C38 C 0.9129(5) 0.82295(14) 0.7642(2) 0.0407(10) Uani 1 1 d . . . . .
H38 H 0.9586 0.8189 0.8035 0.049 Uiso 1 1 calc R . . . .
C39 C 0.8439(6) 0.85648(15) 0.7521(3) 0.0507(13) Uani 1 1 d . . . . .
H39 H 0.8405 0.8753 0.7834 0.061 Uiso 1 1 calc R . . . .
C40 C 0.7793(6) 0.86329(15) 0.6950(3) 0.0498(13) Uani 1 1 d . . . . .
H40 H 0.7330 0.8868 0.6868 0.060 Uiso 1 1 calc R . . . .
C41 C 0.7823(6) 0.83555(15) 0.6495(2) 0.0465(12) Uani 1 1 d . . . . .
H41 H 0.7378 0.8400 0.6101 0.056 Uiso 1 1 calc R . . . .
C42 C 0.8502(5) 0.80157(14) 0.6617(2) 0.0386(10) Uani 1 1 d . . . . .
H42 H 0.8519 0.7826 0.6305 0.046 Uiso 1 1 calc R . . . .
C43 C 1.0231(5) 0.73883(13) 0.8119(2) 0.0339(9) Uani 1 1 d . . . . .
C44 C 1.1391(5) 0.71791(15) 0.8348(2) 0.0440(11) Uani 1 1 d . . . . .
H44 H 1.2129 0.7118 0.8084 0.053 Uiso 1 1 calc R . . . .
C45 C 1.1468(7) 0.70602(17) 0.8965(3) 0.0541(13) Uani 1 1 d . . . . .
H45 H 1.2272 0.6928 0.9127 0.065 Uiso 1 1 calc R . . . .
C46 C 1.0351(7) 0.71391(17) 0.9335(2) 0.0568(15) Uani 1 1 d . . . . .
H46 H 1.0380 0.7052 0.9750 0.068 Uiso 1 1 calc R . . . .
C47 C 0.9208(6) 0.73406(16) 0.9111(2) 0.0496(13) Uani 1 1 d . . . . .
H47 H 0.8457 0.7394 0.9373 0.060 Uiso 1 1 calc R . . . .
C48 C 0.9138(5) 0.74689(15) 0.8501(2) 0.0420(11) Uani 1 1 d . . . . .
H48 H 0.8346 0.7610 0.8348 0.050 Uiso 1 1 calc R . . . .
C49 C 1.1921(4) 0.76180(13) 0.7085(2) 0.0355(10) Uani 1 1 d . . . . .
H49A H 1.2280 0.7843 0.7318 0.043 Uiso 1 1 calc R . . . .
H49B H 1.2553 0.7400 0.7182 0.043 Uiso 1 1 calc R . . . .
C50 C 1.1885(5) 0.76992(14) 0.6401(2) 0.0406(11) Uani 1 1 d . . . . .
H50A H 1.2861 0.7732 0.6268 0.049 Uiso 1 1 calc R . . . .
H50B H 1.1377 0.7941 0.6320 0.049 Uiso 1 1 calc R . . . .
C51 C 1.2493(5) 0.69866(14) 0.5843(2) 0.0385(10) Uani 1 1 d . . . . .
H51A H 1.3382 0.7129 0.5804 0.046 Uiso 1 1 calc R . . . .
H51B H 1.2600 0.6819 0.6209 0.046 Uiso 1 1 calc R . . . .
C52 C 1.2194(5) 0.67507(14) 0.5271(2) 0.0395(10) Uani 1 1 d . . . . .
C53 C 1.2107(5) 0.69272(14) 0.4694(2) 0.0408(11) Uani 1 1 d . . . . .
H53 H 1.2222 0.7195 0.4664 0.049 Uiso 1 1 calc R . . . .
C54 C 1.1856(6) 0.67145(15) 0.4166(2) 0.0469(12) Uani 1 1 d . . . . .
H54 H 1.1797 0.6838 0.3777 0.056 Uiso 1 1 calc R . . . .
C55 C 1.1686(8) 0.63212(17) 0.4194(3) 0.0595(15) Uani 1 1 d . . . . .
C56 C 1.1793(8) 0.61476(17) 0.4773(3) 0.0687(18) Uani 1 1 d . . . . .
H56 H 1.1700 0.5879 0.4803 0.082 Uiso 1 1 calc R . . . .
C57 C 1.2036(7) 0.63626(16) 0.5305(3) 0.0545(14) Uani 1 1 d . . . . .
H57 H 1.2092 0.6240 0.5696 0.065 Uiso 1 1 calc R . . . .
C58 C 1.1376(8) 0.60983(16) 0.3625(3) 0.0665(18) Uani 1 1 d . . . . .
C59 C 1.1978(8) 0.62010(17) 0.3071(3) 0.0643(17) Uani 1 1 d . . . . .
H59 H 1.2634 0.6404 0.3056 0.077 Uiso 1 1 calc R . . . .
C60 C 1.1576(8) 0.59933(19) 0.2538(3) 0.0696(19) Uani 1 1 d . . . . .
C61 C 1.0148(9) 0.55991(19) 0.3070(4) 0.082(2) Uani 1 1 d D . . . .
C62 C 1.0458(10) 0.57892(18) 0.3615(4) 0.081(2) Uani 1 1 d . . . . .
H62 H 1.0044 0.5710 0.3985 0.097 Uiso 1 1 calc R . . . .
C63 C 0.924(3) 0.5255(8) 0.2946(13) 0.079(6) Uani 0.40(2) 1 d D U P A 1
C64 C 0.921(3) 0.5081(5) 0.2371(11) 0.076(5) Uani 0.40(2) 1 d D U P A 1
H64 H 0.9776 0.5145 0.2037 0.091 Uiso 0.40(2) 1 calc R . P A 1
C65 C 0.819(3) 0.4796(6) 0.2368(12) 0.083(6) Uani 0.40(2) 1 d D U P A 1
H65 H 0.8086 0.4640 0.2012 0.100 Uiso 0.40(2) 1 calc R . P A 1
C66 C 0.731(3) 0.4725(8) 0.2852(13) 0.079(6) Uani 0.40(2) 1 d D U P A 1
H66 H 0.6655 0.4520 0.2830 0.095 Uiso 0.40(2) 1 calc R . P A 1
C67 C 0.741(2) 0.4960(5) 0.3367(13) 0.075(5) Uani 0.40(2) 1 d D U P A 1
H67 H 0.6769 0.4926 0.3686 0.090 Uiso 0.40(2) 1 calc R . P A 1
N5 N 0.8400(18) 0.5235(6) 0.3430(11) 0.068(5) Uani 0.40(2) 1 d D U P A 1
C63A C 0.902(2) 0.5294(5) 0.3115(8) 0.077(4) Uani 0.60(2) 1 d D U P A 2
C64A C 0.8543(19) 0.5084(3) 0.2598(8) 0.078(4) Uani 0.60(2) 1 d D U P A 2
H64A H 0.8903 0.5148 0.2209 0.094 Uiso 0.60(2) 1 calc R . P A 2
C65A C 0.757(2) 0.4787(5) 0.2616(9) 0.086(5) Uani 0.60(2) 1 d D U P A 2
H65A H 0.7261 0.4655 0.2254 0.103 Uiso 0.60(2) 1 calc R . P A 2
C66A C 0.7083(17) 0.4696(4) 0.3193(9) 0.085(4) Uani 0.60(2) 1 d D U P A 2
H66A H 0.6401 0.4502 0.3237 0.102 Uiso 0.60(2) 1 calc R . P A 2
C67A C 0.7622(15) 0.4898(4) 0.3705(10) 0.082(4) Uani 0.60(2) 1 d D U P A 2
H67A H 0.7297 0.4833 0.4099 0.099 Uiso 0.60(2) 1 calc R . P A 2
C68 C 1.2165(10) 0.6107(2) 0.1943(3) 0.082(3) Uani 1 1 d . . . . .
N6 N 1.3182(8) 0.63711(19) 0.1956(3) 0.0807(19) Uani 1 1 d . . . . .
C72 C 1.3717(11) 0.6471(3) 0.1419(3) 0.095(3) Uani 1 1 d . . . . .
H72 H 1.4459 0.6651 0.1422 0.114 Uiso 1 1 calc R . . . .
C71 C 1.3229(15) 0.6320(4) 0.0855(4) 0.126(5) Uani 1 1 d . . . . .
H71 H 1.3634 0.6397 0.0483 0.151 Uiso 1 1 calc R . . . .
C70 C 1.2164(15) 0.6059(5) 0.0842(5) 0.141(6) Uani 1 1 d . . . . .
H70 H 1.1805 0.5958 0.0460 0.170 Uiso 1 1 calc R . . . .
C69 C 1.1610(12) 0.5942(3) 0.1397(4) 0.115(4) Uani 1 1 d . . . . .
H69 H 1.0883 0.5756 0.1404 0.138 Uiso 1 1 calc R . . . .
O1 O 0.6123(7) 0.60182(18) 0.9556(3) 0.0989(19) Uani 1 1 d . . . . .
C73 C 0.8550(12) 0.6088(4) 0.9908(4) 0.121(4) Uani 1 1 d . . . . .
H73A H 0.8801 0.5861 0.9676 0.182 Uiso 1 1 calc GR . . . .
H73B H 0.8341 0.6016 1.0331 0.182 Uiso 1 1 calc GR . . . .
H73C H 0.9338 0.6268 0.9918 0.182 Uiso 1 1 calc GR . . . .
C74 C 0.7237(12) 0.6278(3) 0.9592(5) 0.117(4) Uani 1 1 d . . . . .
H74A H 0.6964 0.6504 0.9831 0.140 Uiso 1 1 calc R . . . .
H74B H 0.7458 0.6362 0.9171 0.140 Uiso 1 1 calc R . . . .
C75 C 0.4849(15) 0.6162(3) 0.9234(5) 0.130(4) Uani 1 1 d . . . . .
H75A H 0.5077 0.6242 0.8812 0.156 Uiso 1 1 calc R . . . .
H75B H 0.4508 0.6388 0.9454 0.156 Uiso 1 1 calc R . . . .
C76 C 0.3552(17) 0.5830(5) 0.9188(5) 0.165(6) Uani 1 1 d . . . . .
H76A H 0.3877 0.5608 0.8960 0.248 Uiso 1 1 calc GR . . . .
H76B H 0.2718 0.5937 0.8972 0.248 Uiso 1 1 calc GR . . . .
H76C H 0.3314 0.5752 0.9605 0.248 Uiso 1 1 calc GR . . . .
F5 F 0.5281(5) 0.7653(2) 0.59421(18) 0.071(2) Uani 0.739(12) 1 d D U P D 1
F5A F 0.541(2) 0.73219(19) 0.5321(17) 0.163(14) Uani 0.261(12) 1 d D U P D 2
F6 F 0.4814(17) 0.7989(4) 0.5032(5) 0.168(5) Uani 0.739(12) 1 d D U P D 1
F6A F 0.506(2) 0.7999(8) 0.5682(15) 0.160(14) Uani 0.261(12) 1 d D U P D 2
F7 F 0.6846(5) 0.77658(18) 0.5230(3) 0.126(2) Uani 1 1 d D . . . .
F8 F 0.5097(15) 0.7381(3) 0.5040(4) 0.156(6) Uani 0.739(12) 1 d D U P D 1
F8A F 0.4203(11) 0.7743(5) 0.5047(7) 0.075(5) Uani 0.261(12) 1 d D U P D 2
B2 B 0.5480(5) 0.77043(14) 0.53361(18) 0.0578(18) Uani 1 1 d D . . . .
F1 F 0.2602(4) 0.61577(13) 0.77387(19) 0.0807(12) Uani 1 1 d . . . . .
F2 F 0.3113(5) 0.67199(10) 0.73015(18) 0.0792(12) Uani 1 1 d . . . . .
F3 F 0.1374(3) 0.63550(16) 0.68795(18) 0.0900(15) Uani 1 1 d . . . . .
F4 F 0.3629(3) 0.61861(10) 0.68170(19) 0.0650(9) Uani 1 1 d . . . . .
B1 B 0.2663(6) 0.63531(19) 0.7194(3) 0.0516(15) Uani 1 1 d . . . . .

loop_
_atom_site_aniso_label
_atom_site_aniso_U_11
_atom_site_aniso_U_22
_atom_site_aniso_U_33
_atom_site_aniso_U_23
_atom_site_aniso_U_13
_atom_site_aniso_U_12
Pd1 0.02478(16) 0.02803(17) 0.03028(17) -0.00050(11) 0.00354(11) -0.00465(11)
S1 0.0350(5) 0.0292(5) 0.0452(6) -0.0066(4) -0.0051(5) -0.0017(4)
S2 0.0318(5) 0.0337(6) 0.0357(5) 0.0011(4) 0.0077(4) -0.0070(4)
P1 0.0249(5) 0.0386(6) 0.0338(5) 0.0042(4) 0.0027(4) -0.0061(4)
P2 0.0268(5) 0.0288(5) 0.0344(5) -0.0029(4) 0.0024(4) -0.0019(4)
N1 0.039(2) 0.042(2) 0.044(2) 0.0061(17) 0.0032(17) -0.0024(17)
N2 0.055(3) 0.074(4) 0.086(4) 0.008(3) 0.009(3) -0.006(3)
N3 0.104(4) 0.055(3) 0.054(3) -0.016(2) 0.030(3) -0.035(3)
N4 0.113(5) 0.041(3) 0.079(4) -0.023(3) -0.039(4) 0.034(3)
N5A 0.070(7) 0.041(5) 0.111(9) -0.023(6) -0.029(7) 0.016(4)
C1 0.022(2) 0.052(3) 0.041(3) 0.000(2) 0.0043(18) -0.0031(19)
C2 0.021(2) 0.056(3) 0.060(3) -0.001(2) 0.003(2) -0.004(2)
C3 0.028(2) 0.054(3) 0.082(4) -0.011(3) -0.003(2) 0.004(2)
C4 0.038(3) 0.081(5) 0.072(4) -0.028(3) 0.008(3) 0.002(3)
C5 0.043(3) 0.085(5) 0.047(3) -0.012(3) 0.012(2) -0.004(3)
C6 0.037(3) 0.066(4) 0.047(3) -0.003(2) 0.006(2) -0.004(2)
C7 0.036(2) 0.043(3) 0.032(2) 0.0003(19) 0.0036(18) -0.0069(19)
C8 0.038(2) 0.040(3) 0.046(3) 0.005(2) 0.003(2) -0.005(2)
C9 0.045(3) 0.050(3) 0.061(3) 0.009(3) -0.004(2) -0.001(2)
C10 0.076(4) 0.042(3) 0.051(3) 0.014(2) -0.003(3) -0.005(3)
C11 0.061(4) 0.060(4) 0.060(3) 0.015(3) -0.001(3) -0.026(3)
C12 0.037(3) 0.063(3) 0.047(3) 0.012(2) -0.003(2) -0.017(2)
C13 0.023(2) 0.063(3) 0.043(3) 0.011(2) -0.0043(19) -0.019(2)
C14 0.062(3) 0.044(3) 0.042(3) 0.001(2) -0.001(2) -0.029(3)
C15 0.040(3) 0.084(4) 0.033(2) -0.003(2) 0.004(2) -0.021(3)
C16 0.046(3) 0.108(6) 0.034(3) -0.015(3) 0.010(2) -0.031(3)
C17 0.044(5) 0.047(5) 0.051(5) -0.015(4) 0.001(4) 0.004(4)
C17A 0.046(6) 0.032(5) 0.041(6) -0.004(4) 0.006(5) -0.011(4)
C18 0.038(5) 0.066(6) 0.045(5) -0.011(4) -0.006(4) -0.001(4)
C18A 0.039(6) 0.047(7) 0.037(6) -0.010(5) -0.002(4) -0.006(5)
C19 0.045(3) 0.092(5) 0.033(3) -0.006(3) 0.003(2) -0.029(3)
C20 0.041(5) 0.061(6) 0.045(5) -0.019(4) 0.012(4) -0.013(4)
C20A 0.043(6) 0.032(6) 0.040(6) -0.016(4) -0.001(5) -0.001(4)
C21 0.042(5) 0.061(6) 0.041(5) -0.019(4) 0.012(4) -0.015(4)
C21A 0.038(6) 0.078(9) 0.058(8) -0.035(7) 0.000(5) 0.001(6)
C22 0.040(3) 0.064(4) 0.038(3) -0.001(2) 0.001(2) -0.014(2)
C23 0.038(3) 0.088(4) 0.038(3) 0.007(3) 0.001(2) -0.020(3)
C24 0.033(2) 0.057(3) 0.040(3) 0.011(2) 0.001(2) -0.004(2)
C25 0.039(2) 0.041(3) 0.042(3) 0.004(2) 0.004(2) -0.004(2)
C26 0.043(3) 0.047(3) 0.039(3) 0.004(2) 0.008(2) -0.009(2)
C27 0.036(3) 0.049(3) 0.056(3) 0.005(2) 0.005(2) -0.007(2)
C28 0.023(8) 0.033(8) 0.040(8) 0.011(6) 0.010(6) 0.016(5)
C28A 0.042(8) 0.029(7) 0.047(6) 0.010(5) 0.001(6) -0.005(5)
C29 0.042(8) 0.059(9) 0.061(8) 0.015(6) 0.024(7) 0.006(6)
C29A 0.067(9) 0.064(8) 0.057(6) 0.011(5) 0.020(6) -0.007(6)
C30 0.053(10) 0.067(12) 0.061(9) 0.023(7) 0.021(8) -0.007(8)
C30A 0.058(8) 0.043(7) 0.089(10) 0.009(6) 0.028(7) -0.007(5)
C31 0.044(3) 0.041(3) 0.096(5) -0.005(3) 0.018(3) -0.009(2)
C32 0.060(3) 0.031(3) 0.044(3) -0.002(2) 0.007(2) -0.005(2)
C33 0.078(4) 0.053(3) 0.049(3) 0.001(2) 0.001(3) -0.022(3)
C34 0.123(6) 0.062(4) 0.046(3) -0.009(3) 0.003(4) -0.028(4)
C35 0.138(7) 0.060(4) 0.047(3) -0.015(3) 0.028(4) -0.027(4)
C36 0.144(7) 0.074(5) 0.050(4) -0.020(3) 0.040(4) -0.046(5)
C37 0.029(2) 0.029(2) 0.045(2) 0.0005(18) 0.0073(18) -0.0032(17)
C38 0.039(2) 0.034(3) 0.049(3) -0.005(2) 0.001(2) 0.0004(19)
C39 0.056(3) 0.036(3) 0.061(3) -0.009(2) 0.011(3) 0.001(2)
C40 0.051(3) 0.036(3) 0.063(3) 0.003(2) 0.008(3) 0.009(2)
C41 0.050(3) 0.043(3) 0.047(3) 0.010(2) 0.010(2) 0.010(2)
C42 0.037(2) 0.036(3) 0.044(3) -0.0019(19) 0.012(2) -0.0051(19)
C43 0.036(2) 0.032(2) 0.033(2) -0.0055(17) -0.0031(18) -0.0064(18)
C44 0.043(3) 0.049(3) 0.040(3) -0.006(2) -0.003(2) 0.002(2)
C45 0.062(3) 0.053(3) 0.047(3) 0.000(2) -0.010(3) -0.001(3)
C46 0.079(4) 0.056(4) 0.035(3) -0.003(2) -0.002(3) -0.012(3)
C47 0.059(3) 0.049(3) 0.041(3) -0.008(2) 0.012(2) -0.011(2)
C48 0.041(3) 0.043(3) 0.042(3) -0.008(2) 0.005(2) -0.009(2)
C49 0.026(2) 0.035(2) 0.046(3) -0.0091(19) 0.0021(18) -0.0064(17)
C50 0.032(2) 0.039(3) 0.052(3) -0.002(2) 0.009(2) -0.0091(19)
C51 0.033(2) 0.044(3) 0.039(2) -0.0005(19) 0.0067(19) -0.0031(19)
C52 0.036(2) 0.043(3) 0.041(2) 0.000(2) 0.0084(19) -0.002(2)
C53 0.037(2) 0.035(2) 0.051(3) 0.002(2) 0.009(2) -0.0045(19)
C54 0.058(3) 0.038(3) 0.045(3) 0.005(2) 0.004(2) -0.006(2)
C55 0.095(5) 0.040(3) 0.043(3) 0.003(2) -0.006(3) -0.014(3)
C56 0.116(6) 0.034(3) 0.055(3) 0.006(2) -0.008(3) -0.022(3)
C57 0.080(4) 0.042(3) 0.042(3) 0.007(2) 0.003(3) -0.010(3)
C58 0.111(5) 0.028(3) 0.058(4) 0.000(2) -0.018(3) -0.004(3)
C59 0.107(5) 0.037(3) 0.048(3) -0.004(2) -0.013(3) 0.015(3)
C60 0.101(5) 0.047(4) 0.059(4) -0.017(3) -0.020(3) 0.035(4)
C61 0.116(6) 0.034(3) 0.093(6) -0.018(3) -0.044(5) 0.021(4)
C62 0.134(7) 0.034(3) 0.073(4) 0.005(3) -0.027(4) -0.007(4)
C63 0.079(11) 0.037(10) 0.118(13) -0.041(9) -0.018(9) 0.021(9)
C64 0.081(12) 0.029(7) 0.117(12) -0.031(8) -0.003(9) -0.001(7)
C65 0.078(13) 0.051(9) 0.120(13) -0.026(10) -0.011(9) -0.011(9)
C66 0.084(12) 0.045(10) 0.107(15) -0.025(11) -0.014(11) -0.009(8)
C67 0.065(9) 0.037(8) 0.119(12) -0.030(9) -0.038(8) 0.008(6)
N5 0.049(8) 0.045(8) 0.105(12) -0.021(9) -0.044(8) 0.011(6)
C63A 0.097(12) 0.026(6) 0.105(10) -0.034(6) -0.031(8) 0.030(6)
C64A 0.092(9) 0.039(6) 0.100(9) -0.020(6) -0.030(7) 0.005(6)
C65A 0.088(12) 0.045(7) 0.123(10) -0.019(9) -0.021(10) 0.001(7)
C66A 0.082(8) 0.043(7) 0.129(12) -0.030(8) -0.008(8) 0.008(5)
C67A 0.068(7) 0.051(7) 0.125(10) -0.024(7) -0.034(7) 0.011(5)
C68 0.127(7) 0.067(5) 0.050(4) -0.019(3) -0.015(4) 0.058(5)
N6 0.131(6) 0.061(4) 0.050(3) -0.006(3) 0.004(3) 0.044(4)
C72 0.133(7) 0.096(6) 0.056(4) -0.001(4) 0.003(4) 0.072(6)
C71 0.172(12) 0.156(12) 0.051(5) -0.006(6) 0.017(6) 0.085(9)
C70 0.167(12) 0.197(15) 0.059(6) -0.052(8) -0.006(7) 0.060(11)
C69 0.142(9) 0.135(9) 0.066(5) -0.043(5) -0.015(5) 0.042(7)
O1 0.117(5) 0.091(4) 0.092(4) 0.024(3) 0.042(4) 0.015(4)
C73 0.138(9) 0.161(11) 0.066(5) 0.023(6) 0.028(5) 0.051(8)
C74 0.136(9) 0.104(8) 0.113(8) -0.010(6) 0.043(7) 0.017(7)
C75 0.200(13) 0.104(8) 0.087(7) 0.016(6) 0.042(8) 0.046(9)
C76 0.235(17) 0.182(15) 0.080(7) 0.037(8) 0.019(9) 0.058(13)
F5 0.055(3) 0.127(6) 0.032(2) 0.015(3) 0.0056(19) -0.023(3)
F5A 0.054(11) 0.14(2) 0.30(3) 0.12(2) 0.007(17) 0.024(12)
F6 0.260(14) 0.134(10) 0.110(7) 0.044(7) 0.015(8) 0.082(10)
F6A 0.095(14) 0.21(3) 0.18(2) -0.15(2) 0.014(14) 0.042(15)
F7 0.116(4) 0.127(5) 0.142(5) -0.042(4) 0.083(4) -0.051(3)
F8 0.229(13) 0.167(10) 0.076(5) -0.055(6) 0.050(6) -0.140(10)
F8A 0.100(12) 0.064(11) 0.057(9) 0.022(8) -0.030(8) 0.027(9)
B2 0.067(4) 0.069(5) 0.039(3) -0.003(3) 0.016(3) -0.022(4)
F1 0.071(2) 0.095(3) 0.074(2) 0.039(2) -0.0157(19) -0.021(2)
F2 0.123(3) 0.047(2) 0.070(2) -0.0063(17) 0.032(2) 0.006(2)
F3 0.0358(17) 0.165(5) 0.070(2) 0.043(3) 0.0073(16) 0.009(2)
F4 0.0454(17) 0.0508(19) 0.099(3) -0.0169(18) 0.0053(17) 0.0004(14)
B1 0.038(3) 0.048(4) 0.069(4) 0.019(3) 0.011(3) -0.001(3)

loop_
_atom_type_symbol
_atom_type_description
_atom_type_scat_dispersion_real
_atom_type_scat_dispersion_imag
_atom_type_scat_source
C C 0.0181 0.0091 'International Tables Vol C Tables 4.2.6.8 and 6.1.1.4'
H H 0.0000 0.0000 'International Tables Vol C Tables 4.2.6.8 and 6.1.1.4'
B B 0.0090 0.0039 'International Tables Vol C Tables 4.2.6.8 and 6.1.1.4'
F F 0.0727 0.0534 'International Tables Vol C Tables 4.2.6.8 and 6.1.1.4'
N N 0.0311 0.0180 'International Tables Vol C Tables 4.2.6.8 and 6.1.1.4'
O O 0.0492 0.0322 'International Tables Vol C Tables 4.2.6.8 and 6.1.1.4'
P P 0.2955 0.4335 'International Tables Vol C Tables 4.2.6.8 and 6.1.1.4'
Pd Pd 0.1215 3.9337 'International Tables Vol C Tables 4.2.6.8 and 6.1.1.4'
S S 0.3331 0.5567 'International Tables Vol C Tables 4.2.6.8 and 6.1.1.4'

loop_
_geom_angle_atom_site_label_1
_geom_angle_atom_site_label_2
_geom_angle_atom_site_label_3
_geom_angle
S1 Pd1 S2 92.68(4)
P1 Pd1 S1 85.15(4)
P1 Pd1 S2 169.30(4)
P2 Pd1 S1 177.27(4)
P2 Pd1 S2 86.17(4)
P2 Pd1 P1 96.42(4)
C14 S1 Pd1 104.63(17)
C14 S1 C15 101.2(2)
C15 S1 Pd1 107.4(2)
C50 S2 Pd1 104.17(15)
C50 S2 C51 101.9(2)
C51 S2 Pd1 111.21(15)
C1 P1 Pd1 122.45(16)
C1 P1 C13 105.7(2)
C7 P1 Pd1 112.37(15)
C7 P1 C1 107.4(2)
C7 P1 C13 106.1(2)
C13 P1 Pd1 101.35(14)
C37 P2 Pd1 110.38(16)
C37 P2 C43 109.8(2)
C37 P2 C49 104.3(2)
C43 P2 Pd1 119.86(15)
C43 P2 C49 106.5(2)
C49 P2 Pd1 104.66(15)
C25 N1 C24 117.5(4)
C31 N2 C27 119.7(6)
C32 N3 C36 117.6(6)
C61 N4 C60 117.8(6)
C67A N5A C63A 119.3(13)
C2 C1 P1 118.7(4)
C2 C1 C6 120.5(5)
C6 C1 P1 120.8(4)
C1 C2 H2 120.3
C1 C2 C3 119.4(5)
C3 C2 H2 120.3
C2 C3 H3 120.2
C4 C3 C2 119.6(6)
C4 C3 H3 120.2
C3 C4 H4 120.0
C5 C4 C3 120.1(5)
C5 C4 H4 120.0
C4 C5 H5 119.6
C4 C5 C6 120.9(6)
C6 C5 H5 119.6
C1 C6 C5 119.5(6)
C1 C6 H6 120.3
C5 C6 H6 120.3
C8 C7 P1 120.7(4)
C8 C7 C12 119.5(5)
C12 C7 P1 119.8(4)
C7 C8 H8 119.8
C7 C8 C9 120.5(5)
C9 C8 H8 119.8
C8 C9 H9 120.1
C10 C9 C8 119.9(5)
C10 C9 H9 120.1
C9 C10 H10 119.9
C11 C10 C9 120.3(5)
C11 C10 H10 119.9
C10 C11 H11 119.8
C12 C11 C10 120.4(5)
C12 C11 H11 119.8
C7 C12 H12 120.3
C11 C12 C7 119.5(5)
C11 C12 H12 120.3
P1 C13 H13A 110.1
P1 C13 H13B 110.1
H13A C13 H13B 108.4
C14 C13 P1 108.2(4)
C14 C13 H13A 110.1
C14 C13 H13B 110.1
S1 C14 H14A 109.1
S1 C14 H14B 109.1
C13 C14 S1 112.3(3)
C13 C14 H14A 109.1
C13 C14 H14B 109.1
H14A C14 H14B 107.9
S1 C15 H15A 110.2
S1 C15 H15B 110.2
H15A C15 H15B 108.5
C16 C15 S1 107.4(4)
C16 C15 H15A 110.2
C16 C15 H15B 110.2
C17 C16 C15 114.6(5)
C17A C16 C15 126.8(6)
C17A C16 C21A 108.1(7)
C21 C16 C15 120.7(5)
C21 C16 C17 122.6(6)
C21A C16 C15 124.1(6)
C16 C17 H17 123.0
C18 C17 C16 113.9(6)
C18 C17 H17 123.0
C16 C17A H17A 115.1
C16 C17A C18A 129.8(9)
C18A C17A H17A 115.1
C17 C18 H18 118.1
C17 C18 C19 123.9(7)
C19 C18 H18 118.1
C17A C18A H18A 122.2
C19 C18A C17A 115.5(8)
C19 C18A H18A 122.2
C18 C19 C22 121.9(5)
C18A C19 C20A 124.9(7)
C18A C19 C22 119.8(6)
C20 C19 C18 111.1(6)
C20 C19 C22 125.8(5)
C20A C19 C22 113.4(6)
C19 C20 H20 116.1
C19 C20 C21 127.8(7)
C21 C20 H20 116.1
C19 C20A H20A 124.8
C21A C20A C19 110.4(8)
C21A C20A H20A 124.8
C16 C21 C20 116.8(7)
C16 C21 H21 121.6
C20 C21 H21 121.6
C16 C21A H21A 116.1
C20A C21A C16 127.8(9)
C20A C21A H21A 116.1
C23 C22 C19 120.0(5)
C23 C22 C26 116.8(5)
C26 C22 C19 123.2(4)
C22 C23 H23 119.9
C24 C23 C22 120.2(5)
C24 C23 H23 119.9
N1 C24 C23 122.6(4)
N1 C24 C27 116.1(5)
C23 C24 C27 121.3(5)
N1 C25 C26 123.2(5)
N1 C25 C32 115.9(4)
C26 C25 C32 120.9(4)
C22 C26 H26 120.2
C25 C26 C22 119.7(4)
C25 C26 H26 120.2
N2 C27 C24 121.2(5)
C28 C27 N2 119.8(11)
C28 C27 C24 116.8(11)
C28A C27 N2 122.2(8)
C28A C27 C24 115.8(8)
C27 C28 H28 121.3
C27 C28 C29 117.5(19)
C29 C28 H28 121.3
C27 C28A H28A 120.9
C29A C28A C27 118.2(13)
C29A C28A H28A 120.9
C28 C29 H29 118.4
C30 C29 C28 123.2(16)
C30 C29 H29 118.4
C28A C29A H29A 117.6
C28A C29A C30A 124.9(13)
C30A C29A H29A 117.6
C29 C30 H30 120.0
C31 C30 C29 120.0(15)
C31 C30 H30 120.0
C29A C30A H30A 121.6
C29A C30A C31 116.9(11)
C31 C30A H30A 121.6
N2 C31 C30A 116.7(8)
N2 C31 H31 121.4
N2 C31 H31A 121.6
C30 C31 N2 117.1(11)
C30 C31 H31 121.4
C30A C31 H31A 121.6
N3 C32 C25 117.4(5)
N3 C32 C33 121.9(5)
C33 C32 C25 120.8(5)
C32 C33 H33 120.5
C32 C33 C34 119.0(6)
C34 C33 H33 120.5
C33 C34 H34 120.7
C35 C34 C33 118.5(6)
C35 C34 H34 120.7
C34 C35 H35 120.7
C36 C35 C34 118.5(6)
C36 C35 H35 120.7
N3 C36 C35 124.4(6)
N3 C36 H36 117.8
C35 C36 H36 117.8
C38 C37 P2 122.6(4)
C42 C37 P2 118.3(3)
C42 C37 C38 118.9(4)
C37 C38 H38 119.9
C39 C38 C37 120.1(5)
C39 C38 H38 119.9
C38 C39 H39 119.6
C38 C39 C40 120.9(5)
C40 C39 H39 119.6
C39 C40 H40 120.2
C39 C40 C41 119.6(5)
C41 C40 H40 120.2
C40 C41 H41 120.1
C42 C41 C40 119.8(5)
C42 C41 H41 120.1
C37 C42 H42 119.7
C41 C42 C37 120.7(5)
C41 C42 H42 119.7
C44 C43 P2 118.6(3)
C48 C43 P2 121.3(4)
C48 C43 C44 119.7(4)
C43 C44 H44 119.9
C43 C44 C45 120.3(5)
C45 C44 H44 119.9
C44 C45 H45 120.6
C46 C45 C44 118.9(6)
C46 C45 H45 120.6
C45 C46 H46 119.5
C47 C46 C45 121.0(5)
C47 C46 H46 119.5
C46 C47 H47 119.8
C46 C47 C48 120.5(5)
C48 C47 H47 119.8
C43 C48 C47 119.6(5)
C43 C48 H48 120.2
C47 C48 H48 120.2
P2 C49 H49A 110.0
P2 C49 H49B 110.0
H49A C49 H49B 108.4
C50 C49 P2 108.3(3)
C50 C49 H49A 110.0
C50 C49 H49B 110.0
S2 C50 H50A 109.0
S2 C50 H50B 109.0
C49 C50 S2 112.8(3)
C49 C50 H50A 109.0
C49 C50 H50B 109.0
H50A C50 H50B 107.8
S2 C51 H51A 109.8
S2 C51 H51B 109.8
H51A C51 H51B 108.3
C52 C51 S2 109.3(3)
C52 C51 H51A 109.8
C52 C51 H51B 109.8
C53 C52 C51 119.6(4)
C57 C52 C51 121.2(5)
C57 C52 C53 119.2(5)
C52 C53 H53 119.9
C54 C53 C52 120.2(5)
C54 C53 H53 119.9
C53 C54 H54 119.4
C53 C54 C55 121.3(5)
C55 C54 H54 119.4
C54 C55 C56 118.0(5)
C54 C55 C58 120.6(5)
C56 C55 C58 121.5(5)
C55 C56 H56 119.6
C57 C56 C55 120.8(5)
C57 C56 H56 119.6
C52 C57 C56 120.6(5)
C52 C57 H57 119.7
C56 C57 H57 119.7
C59 C58 C55 120.3(6)
C62 C58 C55 121.8(6)
C62 C58 C59 117.9(6)
C58 C59 H59 121.1
C58 C59 C60 117.7(7)
C60 C59 H59 121.1
N4 C60 C59 123.7(7)
N4 C60 C68 117.9(6)
C59 C60 C68 118.4(7)
N4 C61 C62 122.8(8)
N4 C61 C63 107.1(11)
N4 C61 C63A 122.6(8)
C62 C61 C63 130.0(13)
C62 C61 C63A 114.2(10)
C58 C62 H62 120.0
C61 C62 C58 120.1(8)
C61 C62 H62 120.0
C64 C63 C61 120.5(16)
N5 C63 C61 104.9(14)
N5 C63 C64 133.1(16)
C63 C64 H64 125.9
C63 C64 C65 108.1(17)
C65 C64 H64 125.9
C64 C65 H65 117.7
C64 C65 C66 125(2)
C66 C65 H65 117.7
C65 C66 H66 120.9
C67 C66 C65 118(2)
C67 C66 H66 120.9
C66 C67 H67 118.9
N5 C67 C66 122(2)
N5 C67 H67 118.9
C63 N5 C67 113.1(18)
N5A C63A C61 120.5(11)
N5A C63A C64A 117.4(12)
C64A C63A C61 121.6(12)
C63A C64A H64A 117.9
C65A C64A C63A 124.3(15)
C65A C64A H64A 117.9
C64A C65A H65A 121.7
C66A C65A C64A 116.5(15)
C66A C65A H65A 121.7
C65A C66A H66A 120.9
C65A C66A C67A 118.1(15)
C67A C66A H66A 120.9
N5A C67A C66A 124.2(15)
N5A C67A H67A 117.9
C66A C67A H67A 117.9
N6 C68 C60 117.9(6)
N6 C68 C69 123.3(9)
C69 C68 C60 118.7(10)
C72 N6 C68 117.7(7)
N6 C72 H72 118.7
N6 C72 C71 122.6(11)
C71 C72 H72 118.7
C72 C71 H71 120.2
C70 C71 C72 119.5(11)
C70 C71 H71 120.2
C71 C70 H70 120.4
C71 C70 C69 119.2(10)
C69 C70 H70 120.4
C68 C69 H69 121.2
C70 C69 C68 117.6(12)
C70 C69 H69 121.2
C74 O1 C75 114.2(9)
H73A C73 H73B 109.5
H73A C73 H73C 109.5
H73B C73 H73C 109.5
C74 C73 H73A 109.5
C74 C73 H73B 109.5
C74 C73 H73C 109.5
O1 C74 C73 109.7(10)
O1 C74 H74A 109.7
O1 C74 H74B 109.7
C73 C74 H74A 109.7
C73 C74 H74B 109.7
H74A C74 H74B 108.2
O1 C75 H75A 109.2
O1 C75 H75B 109.2
O1 C75 C76 112.0(9)
H75A C75 H75B 107.9
C76 C75 H75A 109.2
C76 C75 H75B 109.2
C75 C76 H76A 109.5
C75 C76 H76B 109.5
C75 C76 H76C 109.5
H76A C76 H76B 109.5
H76A C76 H76C 109.5
H76B C76 H76C 109.5
F5 B2 F8 107.7(5)
F5A B2 F6A 140(2)
F5A B2 F8A 92.7(12)
F6 B2 F5 119.7(6)
F6 B2 F7 103.5(9)
F6 B2 F8 106.5(9)
F7 B2 F5 111.5(4)
F7 B2 F5A 101.7(11)
F7 B2 F6A 106.3(11)
F7 B2 F8 107.3(7)
F7 B2 F8A 139.4(9)
F8A B2 F6A 84.3(13)
F1 B1 F2 110.4(6)
F1 B1 F3 111.1(4)
F1 B1 F4 110.5(5)
F2 B1 F4 106.7(4)
F3 B1 F2 110.1(5)
F3 B1 F4 108.0(6)

loop_
_geom_bond_atom_site_label_1
_geom_bond_atom_site_label_2
_geom_bond_distance
Pd1 S1 2.3777(11)
Pd1 S2 2.3830(10)
Pd1 P1 2.2945(10)
Pd1 P2 2.2773(11)
S1 C14 1.816(5)
S1 C15 1.826(6)
S2 C50 1.831(5)
S2 C51 1.841(5)
P1 C1 1.814(5)
P1 C7 1.812(5)
P1 C13 1.831(5)
P2 C37 1.811(5)
P2 C43 1.811(5)
P2 C49 1.844(4)
N1 C24 1.348(7)
N1 C25 1.336(6)
N2 C27 1.392(8)
N2 C31 1.377(8)
N3 C32 1.325(7)
N3 C36 1.338(8)
N4 C60 1.338(10)
N4 C61 1.334(11)
N5A C63A 1.360(11)
N5A C67A 1.356(10)
C1 C2 1.384(8)
C1 C6 1.384(7)
C2 H2 0.9500
C2 C3 1.396(8)
C3 H3 0.9500
C3 C4 1.395(10)
C4 H4 0.9500
C4 C5 1.363(10)
C5 H5 0.9500
C5 C6 1.386(8)
C6 H6 0.9500
C7 C8 1.375(7)
C7 C12 1.405(7)
C8 H8 0.9500
C8 C9 1.379(8)
C9 H9 0.9500
C9 C10 1.377(8)
C10 H10 0.9500
C10 C11 1.376(9)
C11 H11 0.9500
C11 C12 1.374(9)
C12 H12 0.9500
C13 H13A 0.9900
C13 H13B 0.9900
C13 C14 1.513(8)
C14 H14A 0.9900
C14 H14B 0.9900
C15 H15A 0.9900
C15 H15B 0.9900
C15 C16 1.510(8)
C16 C17 1.429(6)
C16 C17A 1.343(7)
C16 C21 1.326(6)
C16 C21A 1.452(7)
C17 H17 0.9500
C17 C18 1.409(7)
C17A H17A 0.9500
C17A C18A 1.363(7)
C18 H18 0.9500
C18 C19 1.453(6)
C18A H18A 0.9500
C18A C19 1.330(7)
C19 C20 1.358(6)
C19 C20A 1.417(7)
C19 C22 1.484(7)
C20 H20 0.9500
C20 C21 1.369(7)
C20A H20A 0.9500
C20A C21A 1.412(7)
C21 H21 0.9500
C21A H21A 0.9500
C22 C23 1.391(8)
C22 C26 1.397(7)
C23 H23 0.9500
C23 C24 1.382(8)
C24 C27 1.487(7)
C25 C26 1.384(7)
C25 C32 1.488(7)
C26 H26 0.9500
C27 C28 1.30(2)
C27 C28A 1.358(17)
C28 H28 0.9500
C28 C29 1.36(2)
C28A H28A 0.9500
C28A C29A 1.311(18)
C29 H29 0.9500
C29 C30 1.34(3)
C29A H29A 0.9500
C29A C30A 1.385(19)
C30 H30 0.9500
C30 C31 1.30(2)
C30A H30A 0.9500
C30A C31 1.47(2)
C31 H31 0.9500
C31 H31A 0.9500
C32 C33 1.378(8)
C33 H33 0.9500
C33 C34 1.394(9)
C34 H34 0.9500
C34 C35 1.362(10)
C35 H35 0.9500
C35 C36 1.348(10)
C36 H36 0.9500
C37 C38 1.395(7)
C37 C42 1.389(7)
C38 H38 0.9500
C38 C39 1.369(7)
C39 H39 0.9500
C39 C40 1.379(9)
C40 H40 0.9500
C40 C41 1.388(8)
C41 H41 0.9500
C41 C42 1.378(7)
C42 H42 0.9500
C43 C44 1.398(7)
C43 C48 1.386(7)
C44 H44 0.9500
C44 C45 1.400(8)
C45 H45 0.9500
C45 C46 1.387(9)
C46 H46 0.9500
C46 C47 1.367(9)
C47 H47 0.9500
C47 C48 1.397(8)
C48 H48 0.9500
C49 H49A 0.9900
C49 H49B 0.9900
C49 C50 1.509(7)
C50 H50A 0.9900
C50 H50B 0.9900
C51 H51A 0.9900
C51 H51B 0.9900
C51 C52 1.510(7)
C52 C53 1.396(7)
C52 C57 1.375(8)
C53 H53 0.9500
C53 C54 1.378(8)
C54 H54 0.9500
C54 C55 1.394(8)
C55 C56 1.395(8)
C55 C58 1.481(8)
C56 H56 0.9500
C56 C57 1.392(9)
C57 H57 0.9500
C58 C59 1.400(10)
C58 C62 1.394(10)
C59 H59 0.9500
C59 C60 1.405(9)
C60 C68 1.484(11)
C61 C62 1.379(10)
C61 C63 1.503(14)
C61 C63A 1.521(14)
C62 H62 0.9500
C63 C64 1.388(10)
C63 N5 1.349(11)
C64 H64 0.9500
C64 C65 1.391(9)
C65 H65 0.9500
C65 C66 1.392(10)
C66 H66 0.9500
C66 C67 1.392(9)
C67 H67 0.9500
C67 N5 1.351(11)
C63A C64A 1.403(9)
C64A H64A 0.9500
C64A C65A 1.395(9)
C65A H65A 0.9500
C65A C66A 1.390(9)
C66A H66A 0.9500
C66A C67A 1.396(9)
C67A H67A 0.9500
C68 N6 1.340(12)
C68 C69 1.403(11)
N6 C72 1.338(10)
C72 H72 0.9500
C72 C71 1.393(14)
C71 H71 0.9500
C71 C70 1.366(18)
C70 H70 0.9500
C70 C69 1.396(17)
C69 H69 0.9500
O1 C74 1.397(13)
O1 C75 1.462(13)
C73 H73A 0.9800
C73 H73B 0.9800
C73 H73C 0.9800
C73 C74 1.549(14)
C74 H74A 0.9900
C74 H74B 0.9900
C75 H75A 0.9900
C75 H75B 0.9900
C75 C76 1.697(19)
C76 H76A 0.9800
C76 H76B 0.9800
C76 H76C 0.9800
F5 B2 1.348(4)
F5A B2 1.347(5)
F6 B2 1.341(4)
F6A B2 1.350(5)
F7 B2 1.347(4)
F8 B2 1.349(4)
F8A B2 1.349(5)
F1 B1 1.370(7)
F2 B1 1.376(8)
F3 B1 1.376(8)
F4 B1 1.387(8)

loop_
_geom_torsion_atom_site_label_1
_geom_torsion_atom_site_label_2
_geom_torsion_atom_site_label_3
_geom_torsion_atom_site_label_4
_geom_torsion
Pd1 S1 C14 C13 22.9(4)
Pd1 S1 C15 C16 -167.6(3)
Pd1 S2 C50 C49 30.3(4)
Pd1 S2 C51 C52 93.9(3)
Pd1 P1 C1 C2 49.0(4)
Pd1 P1 C1 C6 -131.0(4)
Pd1 P1 C7 C8 28.8(4)
Pd1 P1 C7 C12 -148.6(4)
Pd1 P1 C13 C14 56.4(3)
Pd1 P2 C37 C38 161.8(3)
Pd1 P2 C37 C42 -21.7(4)
Pd1 P2 C43 C44 80.0(4)
Pd1 P2 C43 C48 -93.7(4)
Pd1 P2 C49 C50 49.3(3)
S1 C15 C16 C17 105.6(6)
S1 C15 C16 C17A 173.2(7)
S1 C15 C16 C21 -90.5(7)
S1 C15 C16 C21A -20.0(8)
S2 C51 C52 C53 64.1(5)
S2 C51 C52 C57 -117.3(5)
P1 C1 C2 C3 -178.3(4)
P1 C1 C6 C5 179.3(4)
P1 C7 C8 C9 -178.1(4)
P1 C7 C12 C11 177.8(5)
P1 C13 C14 S1 -52.7(4)
P2 C37 C38 C39 177.3(4)
P2 C37 C42 C41 -176.7(4)
P2 C43 C44 C45 -175.5(4)
P2 C43 C48 C47 173.8(4)
P2 C49 C50 S2 -52.5(4)
N1 C24 C27 N2 -0.3(8)
N1 C24 C27 C28 -163.8(10)
N1 C24 C27 C28A 170.5(10)
N1 C25 C26 C22 0.8(8)
N1 C25 C32 N3 -173.5(5)
N1 C25 C32 C33 6.8(8)
N2 C27 C28 C29 5.8(17)
N2 C27 C28A C29A -6.0(17)
N3 C32 C33 C34 1.2(11)
N4 C60 C68 N6 -172.0(6)
N4 C60 C68 C69 9.5(10)
N4 C61 C62 C58 -0.4(12)
N4 C61 C63 C64 6(4)
N4 C61 C63 N5 -162(2)
N4 C61 C63A N5A 175.0(15)
N4 C61 C63A C64A 4(2)
N5A C63A C64A C65A 5(3)
C1 P1 C7 C8 -108.7(4)
C1 P1 C7 C12 74.0(4)
C1 P1 C13 C14 -174.9(3)
C1 C2 C3 C4 -1.2(8)
C2 C1 C6 C5 -0.7(8)
C2 C3 C4 C5 -0.3(9)
C3 C4 C5 C6 1.3(9)
C4 C5 C6 C1 -0.8(9)
C6 C1 C2 C3 1.7(7)
C7 P1 C1 C2 -178.8(4)
C7 P1 C1 C6 1.2(5)
C7 P1 C13 C14 -61.1(4)
C7 C8 C9 C10 0.9(9)
C8 C7 C12 C11 0.5(8)
C8 C9 C10 C11 -0.7(9)
C9 C10 C11 C12 0.4(10)
C10 C11 C12 C7 -0.3(9)
C12 C7 C8 C9 -0.8(8)
C13 P1 C1 C2 -65.9(4)
C13 P1 C1 C6 114.1(4)
C13 P1 C7 C8 138.7(4)
C13 P1 C7 C12 -38.7(5)
C14 S1 C15 C16 -58.2(4)
C15 S1 C14 C13 -88.6(4)
C15 C16 C17 C18 -177.3(7)
C15 C16 C17A C18A -179.4(9)
C15 C16 C21 C20 179.6(8)
C15 C16 C21A C20A 176.3(9)
C16 C17 C18 C19 -3.3(14)
C16 C17A C18A C19 2.8(17)
C17 C16 C17A C18A -80.9(12)
C17 C16 C21 C20 -17.9(13)
C17 C16 C21A C20A 45.4(13)
C17 C18 C19 C18A -70.5(10)
C17 C18 C19 C20 -11.6(12)
C17 C18 C19 C20A 52.6(11)
C17 C18 C19 C22 -179.2(8)
C17A C16 C17 C18 63.3(9)
C17A C16 C21 C20 -55.4(10)
C17A C16 C21A C20A -14.7(14)
C17A C18A C19 C18 66.5(9)
C17A C18A C19 C20 -58.0(10)
C17A C18A C19 C20A -18.5(14)
C17A C18A C19 C22 178.5(8)
C18 C19 C20 C21 14.3(14)
C18 C19 C20A C21A -47.3(10)
C18 C19 C22 C23 -65.5(9)
C18 C19 C22 C26 114.3(7)
C18A C19 C20 C21 64.4(12)
C18A C19 C20A C21A 15.3(13)
C18A C19 C22 C23 -137.2(8)
C18A C19 C22 C26 42.6(9)
C19 C20 C21 C16 -0.4(16)
C19 C20A C21A C16 2.8(16)
C19 C22 C23 C24 -179.8(5)
C19 C22 C26 C25 179.4(5)
C20 C19 C20A C21A 59.9(9)
C20 C19 C22 C23 128.8(8)
C20 C19 C22 C26 -51.4(10)
C20A C19 C20 C21 -79.2(11)
C20A C19 C22 C23 57.9(8)
C20A C19 C22 C26 -122.3(7)
C21 C16 C17 C18 19.2(12)
C21 C16 C17A C18A 62.0(12)
C21 C16 C21A C20A -75.8(12)
C21A C16 C17 C18 -40.8(10)
C21A C16 C17A C18A 12.0(15)
C21A C16 C21 C20 65.9(9)
C22 C19 C20 C21 -178.8(9)
C22 C19 C20A C21A 179.3(7)
C22 C23 C24 N1 0.2(9)
C22 C23 C24 C27 -179.0(5)
C23 C22 C26 C25 -0.8(8)
C23 C24 C27 N2 179.0(6)
C23 C24 C27 C28 15.4(12)
C23 C24 C27 C28A -10.3(12)
C24 N1 C25 C26 -0.2(8)
C24 N1 C25 C32 -179.7(5)
C24 C27 C28 C29 169.6(11)
C24 C27 C28A C29A -176.6(10)
C25 N1 C24 C23 -0.3(8)
C25 N1 C24 C27 179.0(5)
C25 C32 C33 C34 -179.0(6)
C26 C22 C23 C24 0.4(9)
C26 C25 C32 N3 7.0(8)
C26 C25 C32 C33 -172.7(6)
C27 N2 C31 C30 19.5(16)
C27 N2 C31 C30A -13.3(12)
C27 C28 C29 C30 -2(2)
C27 C28A C29A C30A 2(2)
C28 C27 C28A C29A 85(4)
C28 C29 C30 C31 7(3)
C28A C27 C28 C29 -97(4)
C28A C29A C30A C31 -4(2)
C29 C30 C31 N2 -15(2)
C29 C30 C31 C30A 81(3)
C29A C30A C31 N2 9.6(15)
C29A C30A C31 C30 -89(3)
C31 N2 C27 C24 -177.9(5)
C31 N2 C27 C28 -14.8(13)
C31 N2 C27 C28A 11.9(13)
C32 N3 C36 C35 -2.8(14)
C32 C25 C26 C22 -179.8(5)
C32 C33 C34 C35 -2.1(12)
C33 C34 C35 C36 0.6(13)
C34 C35 C36 N3 2.0(15)
C36 N3 C32 C25 -178.6(7)
C36 N3 C32 C33 1.1(11)
C37 P2 C43 C44 -150.7(4)
C37 P2 C43 C48 35.6(4)
C37 P2 C49 C50 -66.7(4)
C37 C38 C39 C40 -1.3(8)
C38 C37 C42 C41 -0.1(7)
C38 C39 C40 C41 1.0(8)
C39 C40 C41 C42 -0.2(8)
C40 C41 C42 C37 -0.2(7)
C42 C37 C38 C39 0.8(7)
C43 P2 C37 C38 27.5(4)
C43 P2 C37 C42 -156.0(3)
C43 P2 C49 C50 177.2(3)
C43 C44 C45 C46 2.7(8)
C44 C43 C48 C47 0.1(7)
C44 C45 C46 C47 -2.2(9)
C45 C46 C47 C48 0.6(9)
C46 C47 C48 C43 0.5(8)
C48 C43 C44 C45 -1.7(8)
C49 P2 C37 C38 -86.3(4)
C49 P2 C37 C42 90.2(4)
C49 P2 C43 C44 -38.4(4)
C49 P2 C43 C48 147.9(4)
C50 S2 C51 C52 -155.6(3)
C51 S2 C50 C49 -85.5(4)
C51 C52 C53 C54 179.1(4)
C51 C52 C57 C56 -178.5(6)
C52 C53 C54 C55 -0.2(8)
C53 C52 C57 C56 0.1(9)
C53 C54 C55 C56 -0.7(10)
C53 C54 C55 C58 178.3(6)
C54 C55 C56 C57 1.2(11)
C54 C55 C58 C59 35.9(10)
C54 C55 C58 C62 -142.2(7)
C55 C56 C57 C52 -0.9(11)
C55 C58 C59 C60 -176.1(6)
C55 C58 C62 C61 177.1(7)
C56 C55 C58 C59 -145.2(7)
C56 C55 C58 C62 36.7(11)
C57 C52 C53 C54 0.5(8)
C58 C55 C56 C57 -177.7(7)
C58 C59 C60 N4 -1.9(10)
C58 C59 C60 C68 177.9(6)
C59 C58 C62 C61 -1.1(11)
C59 C60 C68 N6 8.2(9)
C59 C60 C68 C69 -170.3(7)
C60 N4 C61 C62 0.7(11)
C60 N4 C61 C63 -177.8(17)
C60 N4 C61 C63A 174.0(12)
C60 C68 N6 C72 179.5(6)
C60 C68 C69 C70 178.9(9)
C61 N4 C60 C59 0.5(10)
C61 N4 C60 C68 -179.3(6)
C61 C63 C64 C65 -174(3)
C61 C63 N5 C67 174.2(19)
C61 C63A C64A C65A 176.3(17)
C62 C58 C59 C60 2.1(10)
C62 C61 C63 C64 -172(2)
C62 C61 C63 N5 20(4)
C62 C61 C63A N5A -11(2)
C62 C61 C63A C64A 177.5(15)
C63 C61 C62 C58 178(2)
C63 C61 C63A N5A 148(10)
C63 C61 C63A C64A -24(7)
C63 C64 C65 C66 4(4)
C64 C63 N5 C67 8(6)
C64 C65 C66 C67 2(5)
C65 C66 C67 N5 -5(5)
C66 C67 N5 C63 0(4)
N5 C63 C64 C65 -10(5)
C63A N5A C67A C66A 3(2)
C63A C61 C62 C58 -174.2(12)
C63A C61 C63 C64 162(11)
C63A C61 C63 N5 -6(6)
C63A C64A C65A C66A -1(3)
C64A C65A C66A C67A -2(3)
C65A C66A C67A N5A 1(2)
C67A N5A C63A C61 -177.0(14)
C67A N5A C63A C64A -5(3)
C68 N6 C72 C71 2.0(11)
N6 C68 C69 C70 0.5(14)
N6 C72 C71 C70 -0.1(15)
C72 C71 C70 C69 -1.6(19)
C71 C70 C69 C68 1.4(17)
C69 C68 N6 C72 -2.1(11)
C74 O1 C75 C76 178.3(8)
C75 O1 C74 C73 -176.8(7)

loop_
_smtbx_masks_void_nr
_smtbx_masks_void_average_x
_smtbx_masks_void_average_y
_smtbx_masks_void_average_z
_smtbx_masks_void_volume
_smtbx_masks_void_count_electrons
1 0.000 0.000 0.500 151.4 32.3
2 0.000 0.500 0.000 151.4 32.3
3 0.473 0.567 0.564 30.9 2.3
4 0.473 0.933 0.064 30.9 2.3
5 0.527 0.067 0.936 30.9 2.3
6 0.527 0.433 0.436 30.9 2.3
